data_7237776
loop_
_publ_author_name
'Wang, Zaibin'
'Peng, Zhixing'
'Huang, Kai'
'Lu, Ping'
'Wang, Yanguang'

_publ_section_title
;
 Butterfly-shaped \p-extended benzothiadiazoles as promising emitting
 materials for white OLEDs
;
_journal_issue 22
_journal_name_full 'Journal of Materials Chemistry C'
_journal_page_first 6706
_journal_paper_doi 10.1039/C9TC01059A
_journal_volume 7
_journal_year 2019
_chemical_formula_moiety 'C26 H22 N4 S'
_chemical_formula_sum 'C26 H22 N4 S'
_chemical_formula_weight 422.53
_space_group_crystal_system monoclinic
_space_group_IT_number 14
_space_group_name_Hall '-P 2yn'
_space_group_name_H-M_alt 'P 1 21/n 1'
_atom_sites_solution_hydrogens geom
_atom_sites_solution_primary dual
_audit_creation_date 2017-12-07
_audit_creation_method
;
Olex2 1.2
(compiled 2017.03.28 svn.r3405 for OlexSys, GUI svn.r5381)
;
_audit_update_record
;
2018-06-20 deposited with the CCDC.	2019-04-18 downloaded from the CCDC.
;
_cell_angle_alpha 90
_cell_angle_beta 95.183(5)
_cell_angle_gamma 90
_cell_formula_units_Z 4
_cell_length_a 7.6706(5)
_cell_length_b 13.0303(9)
_cell_length_c 21.6554(11)
_cell_measurement_reflns_used 2536
_cell_measurement_temperature 150.1
_cell_measurement_theta_max 29.2349
_cell_measurement_theta_min 3.0848
_cell_volume 2155.6(2)
_computing_cell_refinement
;
CrysAlisPro, Agilent Technologies,
Version 1.171.35.11 (release 16-05-2011 CrysAlis171 .NET)
(compiled May 16 2011,17:55:39)
;
_computing_data_collection
;
CrysAlisPro, Agilent Technologies,
Version 1.171.35.11 (release 16-05-2011 CrysAlis171 .NET)
(compiled May 16 2011,17:55:39)
;
_computing_data_reduction
;
CrysAlisPro, Agilent Technologies,
Version 1.171.35.11 (release 16-05-2011 CrysAlis171 .NET)
(compiled May 16 2011,17:55:39)
;
_computing_molecular_graphics 'Olex2 (Dolomanov et al., 2009)'
_computing_publication_material 'Olex2 (Dolomanov et al., 2009)'
_computing_structure_refinement 'ShelXL (Sheldrick, 2015)'
_computing_structure_solution 'ShelXT (Sheldrick, 2015)'
_diffrn_ambient_temperature 150.1
_diffrn_detector_area_resol_mean 10.3592
_diffrn_measured_fraction_theta_full 0.995
_diffrn_measured_fraction_theta_max 0.995
_diffrn_measurement_details
;
#__ type_ start__ end____ width___ exp.time_
  1 omega  -80.00    6.00   1.0000    6.0000
omega____ theta____ kappa____ phi______ frames
    -      -11.4683  -38.0000 -180.0000 86

#__ type_ start__ end____ width___ exp.time_
  2 omega   -9.00   20.00   1.0000    6.0000
omega____ theta____ kappa____ phi______ frames
    -      -11.4683  -84.0000  104.0000 29

#__ type_ start__ end____ width___ exp.time_
  3 omega  -62.00    8.00   1.0000    6.0000
omega____ theta____ kappa____ phi______ frames
    -       11.7808  -38.0000  -60.0000 70
;
_diffrn_measurement_device_type 'Xcalibur, Atlas, Gemini ultra'
_diffrn_measurement_method '\w scans'
_diffrn_orient_matrix_UB_11 0.0264040000
_diffrn_orient_matrix_UB_12 0.0209528000
_diffrn_orient_matrix_UB_13 -0.0279296000
_diffrn_orient_matrix_UB_21 -0.0345309000
_diffrn_orient_matrix_UB_22 0.0483209000
_diffrn_orient_matrix_UB_23 0.0077266000
_diffrn_orient_matrix_UB_31 0.0820846000
_diffrn_orient_matrix_UB_32 0.0136167000
_diffrn_orient_matrix_UB_33 0.0155660000
_diffrn_radiation_monochromator graphite
_diffrn_radiation_type MoK\a
_diffrn_radiation_wavelength 0.71073
_diffrn_reflns_av_R_equivalents 0.0310
_diffrn_reflns_av_unetI/netI 0.0450
_diffrn_reflns_Laue_measured_fraction_full 0.995
_diffrn_reflns_Laue_measured_fraction_max 0.995
_diffrn_reflns_limit_h_max 9
_diffrn_reflns_limit_h_min -9
_diffrn_reflns_limit_k_max 15
_diffrn_reflns_limit_k_min -13
_diffrn_reflns_limit_l_max 21
_diffrn_reflns_limit_l_min -26
_diffrn_reflns_number 8586
_diffrn_reflns_point_group_measured_fraction_full 0.995
_diffrn_reflns_point_group_measured_fraction_max 0.995
_diffrn_reflns_theta_full 25.242
_diffrn_reflns_theta_max 25.345
_diffrn_reflns_theta_min 3.091
_diffrn_source 'Enhance (Mo) X-ray Source'
_exptl_absorpt_coefficient_mu 0.171
_exptl_absorpt_correction_T_max 1.00000
_exptl_absorpt_correction_T_min 0.90626
_exptl_absorpt_correction_type multi-scan
_exptl_absorpt_process_details
;
CrysAlisPro, Agilent Technologies,
Version 1.171.35.11 (release 16-05-2011 CrysAlis171 .NET)
(compiled May 16 2011,17:55:39)
Empirical absorption correction using spherical harmonics,
 implemented in SCALE3 ABSPACK scaling algorithm.
;
_exptl_crystal_colour red
_exptl_crystal_colour_primary red
_exptl_crystal_density_diffrn 1.302
_exptl_crystal_description plate
_exptl_crystal_F_000 888
_exptl_crystal_size_max 0.48
_exptl_crystal_size_mid 0.43
_exptl_crystal_size_min 0.36
_refine_diff_density_max 0.221
_refine_diff_density_min -0.400
_refine_diff_density_rms 0.044
_refine_ls_extinction_method none
_refine_ls_goodness_of_fit_ref 1.016
_refine_ls_hydrogen_treatment constr
_refine_ls_matrix_type full
_refine_ls_number_parameters 284
_refine_ls_number_reflns 3932
_refine_ls_number_restraints 0
_refine_ls_restrained_S_all 1.016
_refine_ls_R_factor_all 0.0729
_refine_ls_R_factor_gt 0.0492
_refine_ls_shift/su_max 0.001
_refine_ls_shift/su_mean 0.000
_refine_ls_structure_factor_coef Fsqd
_refine_ls_weighting_details 'w=1/[\s^2^(Fo^2^)+(0.0649P)^2^+0.5180P] where P=(Fo^2^+2Fc^2^)/3'
_refine_ls_weighting_scheme calc
_refine_ls_wR_factor_gt 0.1186
_refine_ls_wR_factor_ref 0.1370
_reflns_Friedel_coverage 0.000
_reflns_number_gt 2868
_reflns_number_total 3932
_reflns_threshold_expression 'I > 2\s(I)'
_cod_data_source_file c9tc01059a2.cif
_cod_data_source_block 171207_bzw_8679
_cod_database_code 7237776
_shelx_shelxl_version_number 2016/6
_chemical_oxdiff_formula 'C H N O S'
_shelx_space_group_comment
;
The symmetry employed for this shelxl refinement is uniquely defined
by the following loop, which should always be used as a source of
symmetry information in preference to the above space-group names.
They are only intended as comments.
;
_shelx_estimated_absorpt_t_max 0.941
_shelx_estimated_absorpt_t_min 0.922
_reflns_odcompleteness_completeness 99.52
_reflns_odcompleteness_iscentric 1
_reflns_odcompleteness_theta 26.32
_olex2_refinement_description
;
1. Fixed Uiso
 At 1.2 times of:
  All C(H) groups
 At 1.5 times of:
  All C(H,H,H) groups
2.a Aromatic/amide H refined with riding coordinates:
 C3(H3), C6(H6), C10(H10), C11(H11), C13(H13), C14(H14), C20(H20), C21(H21),
 C23(H23), C24(H24)
2.b Idealised Me refined as rotating group:
 C15(H15A,H15B,H15C), C16(H16A,H16B,H16C), C25(H25A,H25B,H25C), C26(H26A,H26B,
 H26C)
;
_olex2_submission_special_instructions 'No special instructions were received'

loop_
_space_group_symop_operation_xyz
'x, y, z'
'-x+1/2, y+1/2, -z+1/2'
'-x, -y, -z'
'x-1/2, -y-1/2, z-1/2'

loop_
_atom_site_label
_atom_site_type_symbol
_atom_site_fract_x
_atom_site_fract_y
_atom_site_fract_z
_atom_site_U_iso_or_equiv
_atom_site_adp_type
_atom_site_occupancy
_atom_site_site_symmetry_order
_atom_site_calc_flag
_atom_site_refinement_flags_posn
S1 S 0.44073(8) 0.14604(5) 0.30476(3) 0.0487(2) Uani 1 1 d .
N1 N 0.4970(2) 0.22599(16) 0.25361(8) 0.0439(5) Uani 1 1 d .
N2 N 0.3880(2) 0.22293(15) 0.35833(8) 0.0450(5) Uani 1 1 d .
N3 N 0.2235(2) 1.04780(15) 0.51579(8) 0.0411(5) Uani 1 1 d .
N4 N 0.6539(3) 1.03743(16) 0.08889(8) 0.0493(5) Uani 1 1 d .
C1 C 0.4757(3) 0.32001(18) 0.27722(9) 0.0356(5) Uani 1 1 d .
C2 C 0.4124(3) 0.31822(18) 0.33734(9) 0.0360(5) Uani 1 1 d .
C3 C 0.3818(3) 0.41108(18) 0.36822(9) 0.0387(5) Uani 1 1 d .
H3 H 0.339587 0.410150 0.408136 0.046 Uiso 1 1 calc R
C4 C 0.4133(3) 0.50225(18) 0.34012(9) 0.0369(5) Uani 1 1 d .
C5 C 0.4778(3) 0.50426(18) 0.27890(9) 0.0362(5) Uani 1 1 d .
C6 C 0.5092(3) 0.41475(19) 0.24891(9) 0.0385(5) Uani 1 1 d .
H6 H 0.553182 0.416263 0.209305 0.046 Uiso 1 1 calc R
C7 C 0.3843(3) 0.59714(19) 0.37056(10) 0.0416(6) Uani 1 1 d .
C8 C 0.3631(3) 0.67771(19) 0.39581(10) 0.0406(5) Uani 1 1 d .
C9 C 0.3342(3) 0.77321(17) 0.42529(9) 0.0362(5) Uani 1 1 d .
C10 C 0.3896(3) 0.78963(17) 0.48799(9) 0.0362(5) Uani 1 1 d .
H10 H 0.450292 0.736518 0.511027 0.043 Uiso 1 1 calc R
C11 C 0.3582(3) 0.88058(17) 0.51680(9) 0.0357(5) Uani 1 1 d .
H11 H 0.399948 0.889530 0.559111 0.043 Uiso 1 1 calc R
C12 C 0.2659(2) 0.96085(17) 0.48537(9) 0.0343(5) Uani 1 1 d .
C13 C 0.2173(3) 0.94562(19) 0.42160(9) 0.0397(5) Uani 1 1 d .
H13 H 0.160897 0.999464 0.397918 0.048 Uiso 1 1 calc R
C14 C 0.2501(3) 0.85452(18) 0.39327(10) 0.0414(6) Uani 1 1 d .
H14 H 0.214352 0.846569 0.350388 0.050 Uiso 1 1 calc R
C15 C 0.2737(3) 1.05982(19) 0.58152(10) 0.0455(6) Uani 1 1 d .
H15A H 0.226671 1.002587 0.604234 0.068 Uiso 1 1 calc GR
H15B H 0.226807 1.124627 0.595945 0.068 Uiso 1 1 calc GR
H15C H 0.401679 1.060378 0.588843 0.068 Uiso 1 1 calc GR
C16 C 0.1401(3) 1.13405(18) 0.48250(11) 0.0474(6) Uani 1 1 d .
H16A H 0.220179 1.162851 0.454255 0.071 Uiso 1 1 calc GR
H16B H 0.111008 1.186781 0.512168 0.071 Uiso 1 1 calc GR
H16C H 0.032773 1.110736 0.458617 0.071 Uiso 1 1 calc GR
C17 C 0.5094(3) 0.6005(2) 0.25070(10) 0.0425(6) Uani 1 1 d .
C18 C 0.5336(3) 0.6808(2) 0.22519(11) 0.0438(6) Uani 1 1 d .
C19 C 0.5640(3) 0.77243(18) 0.19199(9) 0.0381(5) Uani 1 1 d .
C20 C 0.5319(3) 0.87011(19) 0.21469(10) 0.0413(5) Uani 1 1 d .
H20 H 0.488554 0.876573 0.254236 0.050 Uiso 1 1 calc R
C21 C 0.5611(3) 0.95709(19) 0.18154(9) 0.0397(5) Uani 1 1 d .
H21 H 0.538982 1.022338 0.198777 0.048 Uiso 1 1 calc R
C22 C 0.6234(3) 0.95154(17) 0.12239(9) 0.0360(5) Uani 1 1 d .
C23 C 0.6538(3) 0.85299(18) 0.09935(10) 0.0413(6) Uani 1 1 d .
H23 H 0.695253 0.845958 0.059535 0.050 Uiso 1 1 calc R
C24 C 0.6248(3) 0.76692(18) 0.13317(10) 0.0419(6) Uani 1 1 d .
H24 H 0.646629 0.701471 0.116143 0.050 Uiso 1 1 calc R
C25 C 0.6330(4) 1.13910(19) 0.11435(12) 0.0533(6) Uani 1 1 d .
H25A H 0.509189 1.151152 0.119745 0.080 Uiso 1 1 calc GR
H25B H 0.673807 1.190506 0.085920 0.080 Uiso 1 1 calc GR
H25C H 0.701913 1.144397 0.154593 0.080 Uiso 1 1 calc GR
C26 C 0.7284(3) 1.0306(2) 0.03013(10) 0.0515(6) Uani 1 1 d .
H26A H 0.845699 1.000391 0.036448 0.077 Uiso 1 1 calc GR
H26B H 0.736322 1.099378 0.012335 0.077 Uiso 1 1 calc GR
H26C H 0.653807 0.987269 0.001732 0.077 Uiso 1 1 calc GR

loop_
_atom_site_aniso_label
_atom_site_aniso_U_11
_atom_site_aniso_U_22
_atom_site_aniso_U_33
_atom_site_aniso_U_23
_atom_site_aniso_U_13
_atom_site_aniso_U_12
S1 0.0512(4) 0.0489(4) 0.0451(3) -0.0010(3) -0.0008(3) 0.0022(3)
N1 0.0414(10) 0.0537(13) 0.0363(9) -0.0064(9) 0.0013(8) 0.0004(9)
N2 0.0431(11) 0.0514(12) 0.0398(10) 0.0040(10) -0.0001(8) 0.0021(10)
N3 0.0411(10) 0.0403(11) 0.0418(10) 0.0017(9) 0.0032(8) 0.0011(9)
N4 0.0628(13) 0.0494(13) 0.0381(10) 0.0024(10) 0.0171(9) 0.0052(11)
C1 0.0270(10) 0.0496(14) 0.0293(10) -0.0042(10) -0.0017(8) 0.0020(10)
C2 0.0293(10) 0.0465(13) 0.0314(10) 0.0026(10) -0.0021(8) 0.0011(10)
C3 0.0310(11) 0.0553(15) 0.0303(10) -0.0008(11) 0.0049(9) 0.0031(11)
C4 0.0250(10) 0.0485(14) 0.0364(11) -0.0008(11) -0.0011(9) 0.0023(10)
C5 0.0256(10) 0.0471(13) 0.0348(11) 0.0007(11) -0.0026(8) -0.0024(10)
C6 0.0307(11) 0.0556(15) 0.0294(10) -0.0003(11) 0.0029(8) -0.0045(11)
C7 0.0292(11) 0.0525(15) 0.0425(12) 0.0001(12) -0.0005(9) 0.0018(11)
C8 0.0286(11) 0.0492(15) 0.0439(12) -0.0009(12) 0.0035(9) -0.0003(11)
C9 0.0275(10) 0.0415(13) 0.0399(11) 0.0016(10) 0.0049(9) -0.0014(10)
C10 0.0281(10) 0.0413(13) 0.0396(11) 0.0112(10) 0.0043(9) 0.0002(10)
C11 0.0277(10) 0.0469(13) 0.0326(10) 0.0050(10) 0.0030(9) -0.0027(10)
C12 0.0243(10) 0.0394(12) 0.0396(11) 0.0052(10) 0.0052(9) -0.0044(9)
C13 0.0321(11) 0.0480(14) 0.0383(11) 0.0067(11) -0.0005(9) 0.0017(10)
C14 0.0330(11) 0.0561(15) 0.0344(11) 0.0023(11) -0.0005(9) 0.0007(11)
C15 0.0449(13) 0.0460(14) 0.0460(12) -0.0022(11) 0.0067(10) -0.0042(11)
C16 0.0454(13) 0.0432(14) 0.0549(14) 0.0083(12) 0.0115(11) 0.0040(11)
C17 0.0324(11) 0.0529(15) 0.0413(12) 0.0014(12) -0.0009(10) -0.0031(11)
C18 0.0318(11) 0.0530(15) 0.0456(13) 0.0001(12) -0.0022(10) -0.0037(11)
C19 0.0278(10) 0.0462(14) 0.0394(11) 0.0014(11) -0.0014(9) -0.0039(10)
C20 0.0362(11) 0.0550(15) 0.0338(11) -0.0027(11) 0.0078(9) 0.0009(11)
C21 0.0370(12) 0.0452(14) 0.0374(11) -0.0035(11) 0.0066(9) 0.0025(11)
C22 0.0284(10) 0.0458(13) 0.0340(11) -0.0013(10) 0.0035(9) 0.0015(10)
C23 0.0361(11) 0.0530(15) 0.0353(11) -0.0060(11) 0.0060(9) -0.0009(11)
C24 0.0364(11) 0.0446(14) 0.0445(12) -0.0092(11) 0.0016(10) -0.0014(11)
C25 0.0603(15) 0.0482(15) 0.0527(14) 0.0057(13) 0.0121(12) 0.0069(13)
C26 0.0525(15) 0.0635(17) 0.0394(12) 0.0058(12) 0.0103(11) 0.0001(13)

loop_
_atom_type_symbol
_atom_type_description
_atom_type_scat_dispersion_real
_atom_type_scat_dispersion_imag
_atom_type_scat_source
C C 0.0033 0.0016 'International Tables Vol C Tables 4.2.6.8 and 6.1.1.4'
H H 0.0000 0.0000 'International Tables Vol C Tables 4.2.6.8 and 6.1.1.4'
N N 0.0061 0.0033 'International Tables Vol C Tables 4.2.6.8 and 6.1.1.4'
S S 0.1246 0.1234 'International Tables Vol C Tables 4.2.6.8 and 6.1.1.4'

loop_
_geom_angle_atom_site_label_1
_geom_angle_atom_site_label_2
_geom_angle_atom_site_label_3
_geom_angle
N1 S1 N2 101.16(11)
C1 N1 S1 106.22(14)
C2 N2 S1 106.24(15)
C12 N3 C15 120.66(18)
C12 N3 C16 121.10(18)
C15 N3 C16 118.04(19)
C22 N4 C25 121.14(18)
C22 N4 C26 121.2(2)
C26 N4 C25 117.2(2)
N1 C1 C2 113.2(2)
N1 C1 C6 126.80(18)
C6 C1 C2 120.0(2)
N2 C2 C1 113.14(19)
N2 C2 C3 126.74(19)
C3 C2 C1 120.1(2)
C2 C3 H3 120.3
C4 C3 C2 119.36(19)
C4 C3 H3 120.3
C3 C4 C5 120.6(2)
C3 C4 C7 120.40(19)
C7 C4 C5 119.0(2)
C6 C5 C4 120.4(2)
C6 C5 C17 120.22(19)
C17 C5 C4 119.4(2)
C1 C6 H6 120.2
C5 C6 C1 119.54(19)
C5 C6 H6 120.2
C8 C7 C4 178.6(2)
C7 C8 C9 178.8(2)
C10 C9 C8 121.4(2)
C14 C9 C8 121.68(19)
C14 C9 C10 116.9(2)
C9 C10 H10 119.3
C11 C10 C9 121.5(2)
C11 C10 H10 119.3
C10 C11 H11 119.2
C10 C11 C12 121.66(18)
C12 C11 H11 119.2
N3 C12 C11 121.08(18)
N3 C12 C13 122.38(19)
C11 C12 C13 116.5(2)
C12 C13 H13 119.4
C14 C13 C12 121.1(2)
C14 C13 H13 119.4
C9 C14 H14 118.9
C13 C14 C9 122.14(19)
C13 C14 H14 118.9
N3 C15 H15A 109.5
N3 C15 H15B 109.5
N3 C15 H15C 109.5
H15A C15 H15B 109.5
H15A C15 H15C 109.5
H15B C15 H15C 109.5
N3 C16 H16A 109.5
N3 C16 H16B 109.5
N3 C16 H16C 109.5
H16A C16 H16B 109.5
H16A C16 H16C 109.5
H16B C16 H16C 109.5
C18 C17 C5 178.0(2)
C17 C18 C19 176.8(2)
C20 C19 C18 123.07(19)
C20 C19 C24 116.9(2)
C24 C19 C18 120.0(2)
C19 C20 H20 119.1
C21 C20 C19 121.8(2)
C21 C20 H20 119.1
C20 C21 H21 119.4
C20 C21 C22 121.2(2)
C22 C21 H21 119.4
N4 C22 C21 122.0(2)
N4 C22 C23 121.24(19)
C23 C22 C21 116.8(2)
C22 C23 H23 119.4
C24 C23 C22 121.2(2)
C24 C23 H23 119.4
C19 C24 H24 119.0
C23 C24 C19 122.0(2)
C23 C24 H24 119.0
N4 C25 H25A 109.5
N4 C25 H25B 109.5
N4 C25 H25C 109.5
H25A C25 H25B 109.5
H25A C25 H25C 109.5
H25B C25 H25C 109.5
N4 C26 H26A 109.5
N4 C26 H26B 109.5
N4 C26 H26C 109.5
H26A C26 H26B 109.5
H26A C26 H26C 109.5
H26B C26 H26C 109.5

loop_
_geom_bond_atom_site_label_1
_geom_bond_atom_site_label_2
_geom_bond_distance
S1 N1 1.608(2)
S1 N2 1.612(2)
N1 C1 1.343(3)
N2 C2 1.341(3)
N3 C12 1.365(3)
N3 C15 1.449(3)
N3 C16 1.452(3)
N4 C22 1.365(3)
N4 C25 1.449(3)
N4 C26 1.444(3)
C1 C2 1.430(3)
C1 C6 1.412(3)
C2 C3 1.412(3)
C3 H3 0.9500
C3 C4 1.366(3)
C4 C5 1.457(3)
C4 C7 1.428(3)
C5 C6 1.367(3)
C5 C17 1.425(3)
C6 H6 0.9500
C7 C8 1.201(3)
C8 C9 1.425(3)
C9 C10 1.402(3)
C9 C14 1.392(3)
C10 H10 0.9500
C10 C11 1.371(3)
C11 H11 0.9500
C11 C12 1.404(3)
C12 C13 1.411(3)
C13 H13 0.9500
C13 C14 1.370(3)
C14 H14 0.9500
C15 H15A 0.9800
C15 H15B 0.9800
C15 H15C 0.9800
C16 H16A 0.9800
C16 H16B 0.9800
C16 H16C 0.9800
C17 C18 1.205(3)
C18 C19 1.424(3)
C19 C20 1.394(3)
C19 C24 1.397(3)
C20 H20 0.9500
C20 C21 1.371(3)
C21 H21 0.9500
C21 C22 1.409(3)
C22 C23 1.405(3)
C23 H23 0.9500
C23 C24 1.369(3)
C24 H24 0.9500
C25 H25A 0.9800
C25 H25B 0.9800
C25 H25C 0.9800
C26 H26A 0.9800
C26 H26B 0.9800
C26 H26C 0.9800
